data_4517636
loop_
_publ_author_name
'Khatua, Sajal'
'Biswas, Protap'

_publ_section_title
;
 Flexible Luminescent MOF: Trapping of Less Stable Conformation of
 Rotational Isomers, In Situ Guest-Responsive Turn-Off and Turn-On
 Luminescence and Mechanistic Study.
;
_journal_name_full 'ACS applied materials &amp; interfaces'
_journal_paper_doi 10.1021/acsami.0c02891
_journal_year 2020
_chemical_formula_moiety 'C44 H33 Cu2 I2 N6 O2, 2(C H Cl3)'
_chemical_formula_sum 'C46 H36 Cl6 Cu2 I2 N6 O2'
_chemical_formula_weight 1298.39
_space_group_crystal_system triclinic
_space_group_IT_number 2
_space_group_name_Hall '-P 1'
_space_group_name_H-M_alt 'P -1'
_atom_sites_solution_hydrogens geom
_atom_sites_solution_primary direct
_audit_creation_date 2019-04-09
_audit_creation_method
;
Olex2 1.2
(compiled 2018.05.29 svn.r3508 for OlexSys, GUI svn.r5506)
;
_cell_angle_alpha 68.76(2)
_cell_angle_beta 74.17(2)
_cell_angle_gamma 66.27(2)
_cell_formula_units_Z 2
_cell_length_a 12.166(4)
_cell_length_b 13.376(5)
_cell_length_c 18.035(5)
_cell_measurement_reflns_used 6826
_cell_measurement_temperature 100(2)
_cell_measurement_theta_max 25.29
_cell_measurement_theta_min 2.39
_cell_volume 2476.3(15)
_computing_cell_refinement 'SAINT v8.34A (Bruker, 2013)'
_computing_data_reduction 'SAINT v8.34A (Bruker, 2013)'
_computing_molecular_graphics 'Olex2 (Dolomanov et al., 2009)'
_computing_publication_material 'Olex2 (Dolomanov et al., 2009)'
_computing_structure_refinement 'XL (Sheldrick, 2008)'
_computing_structure_solution 'ShelXS (Sheldrick, 2008)'
_diffrn_ambient_temperature 100
_diffrn_measured_fraction_theta_full 0.961
_diffrn_measured_fraction_theta_max 0.947
_diffrn_measurement_device_type 'Bruker APEX-II CCD'
_diffrn_measurement_method '\f and \w scans'
_diffrn_radiation_type MoK\a
_diffrn_radiation_wavelength 0.71073
_diffrn_reflns_av_unetI/netI 0.1345
_diffrn_reflns_Laue_measured_fraction_full 0.961
_diffrn_reflns_Laue_measured_fraction_max 0.947
_diffrn_reflns_limit_h_max 14
_diffrn_reflns_limit_h_min -13
_diffrn_reflns_limit_k_max 16
_diffrn_reflns_limit_k_min -14
_diffrn_reflns_limit_l_max 21
_diffrn_reflns_limit_l_min 0
_diffrn_reflns_number 8187
_diffrn_reflns_point_group_measured_fraction_full 0.961
_diffrn_reflns_point_group_measured_fraction_max 0.947
_diffrn_reflns_theta_full 25.000
_diffrn_reflns_theta_max 25.438
_diffrn_reflns_theta_min 1.225
_diffrn_standards_number 0
_exptl_absorpt_coefficient_mu 2.473
_exptl_absorpt_correction_T_max 0.745217
_exptl_absorpt_correction_T_min 0.425363
_exptl_absorpt_correction_type multi-scan
_exptl_absorpt_process_details
;
 TWINABS-2012/1 (Bruker,2012) was used for absorption correction.

Final HKLF 4 output contains 29168 reflections, Rint = 0.1165
 (12431 with I > 3sig(I), Rint = 0.0756)
;
_exptl_crystal_colour 'clear dark red'
_exptl_crystal_colour_lustre clear
_exptl_crystal_colour_modifier dark
_exptl_crystal_colour_primary red
_exptl_crystal_density_diffrn 1.741
_exptl_crystal_description block
_exptl_crystal_F_000 1272
_exptl_crystal_size_max 0.36
_exptl_crystal_size_mid 0.35
_exptl_crystal_size_min 0.34
_refine_diff_density_max 3.509
_refine_diff_density_min -1.858
_refine_diff_density_rms 0.364
_refine_ls_extinction_method none
_refine_ls_goodness_of_fit_ref 1.228
_refine_ls_hydrogen_treatment constr
_refine_ls_matrix_type full
_refine_ls_number_parameters 556
_refine_ls_number_reflns 8187
_refine_ls_number_restraints 0
_refine_ls_restrained_S_all 1.228
_refine_ls_R_factor_all 0.2030
_refine_ls_R_factor_gt 0.1083
_refine_ls_shift/su_max 0.001
_refine_ls_shift/su_mean 0.000
_refine_ls_structure_factor_coef Fsqd
_refine_ls_weighting_details 'w=1/[\s^2^(Fo^2^)+(0.2000P)^2^] where P=(Fo^2^+2Fc^2^)/3'
_refine_ls_weighting_scheme calc
_refine_ls_wR_factor_gt 0.2767
_refine_ls_wR_factor_ref 0.3533
_reflns_Friedel_coverage 0.000
_reflns_number_gt 4960
_reflns_number_total 8187
_reflns_threshold_expression 'I > 2\s(I)'
_cod_data_source_file 1N.cif
_cod_data_source_block 1n
_cod_original_cell_volume 2476.5(15)
_cod_database_code 4517636
_shelx_shelxl_version_number 2016/6
_shelx_space_group_comment
;
The symmetry employed for this shelxl refinement is uniquely defined
by the following loop, which should always be used as a source of
symmetry information in preference to the above space-group names.
They are only intended as comments.
;
_shelx_estimated_absorpt_t_max 0.487
_shelx_estimated_absorpt_t_min 0.470
_olex2_refinement_description
;
1. Twinned data refinement
 Scales: 0.546(3)
 0.454(3)
2. Fixed Uiso
 At 1.2 times of:
  All C(H) groups
 At 1.5 times of:
  All C(H,H,H) groups
3. Uiso/Uaniso restraints and constraints
Uanis(C10) = Uanis(C23)
Uanis(C39) = Uanis(C35)
Uanis(C41) = Uanis(C2)
Uanis(C9) = Uanis(C24)
4.a Ternary CH refined with riding coordinates:
 C46(H46), C45(H45)
4.b Aromatic/amide H refined with riding coordinates:
 C5(H5), C36(H36), C21(H21), C26(H26), C2(H2), C37(H37), C40(H40), C42(H42),
 C27(H27), C7(H7), C43(H43), C39(H39), C1(H1), C34(H34), C9(H9), C13(H13),
 C0AA(H0AA), C20(H20), C23(H23), C17(H17), C35(H35), C24(H24), C15(H15),
 C14(H14), C18(H18), C4(H4), C12(H12)
4.c Idealised Me refined as rotating group:
 C44(H44A,H44B,H44C), C22(H22A,H22B,H22C)
;
_olex2_submission_special_instructions 'No special instructions were received'

loop_
_space_group_symop_operation_xyz
'x, y, z'
'-x, -y, -z'

loop_
_atom_site_label
_atom_site_type_symbol
_atom_site_fract_x
_atom_site_fract_y
_atom_site_fract_z
_atom_site_U_iso_or_equiv
_atom_site_adp_type
_atom_site_occupancy
_atom_site_site_symmetry_order
_atom_site_calc_flag
_atom_site_refinement_flags_posn
_atom_site_refinement_flags_adp
_atom_site_refinement_flags_occupancy
_atom_site_disorder_assembly
_atom_site_disorder_group
I001 I 0.38620(13) 0.38295(12) 0.51385(8) 0.0354(4) Uani 1 1 d . . . . .
I002 I 1.31985(13) 0.11233(11) -0.04919(8) 0.0369(4) Uani 1 1 d . . . . .
Cu03 Cu 0.5451(2) 0.4266(2) 0.56223(14) 0.0334(7) Uani 1 1 d . . . . .
Cu04 Cu 1.4416(2) -0.0574(2) 0.06218(14) 0.0314(6) Uani 1 1 d . . . . .
Cl1 Cl 0.8234(7) 0.4517(8) 0.7071(4) 0.074(2) Uani 1 1 d . . . . .
Cl3 Cl 1.0488(7) 0.4372(8) 0.6001(5) 0.094(3) Uani 1 1 d . . . . .
Cl2 Cl 0.8671(8) 0.6540(8) 0.5976(6) 0.092(3) Uani 1 1 d . . . . .
Cl4 Cl 0.9751(10) 0.2332(10) 0.9224(7) 0.114(4) Uani 1 1 d . . . . .
O2 O 1.5605(14) -0.1657(13) 0.7838(9) 0.042(4) Uani 1 1 d . . . . .
N4 N 0.7111(13) 0.3058(13) 0.5435(9) 0.025(4) Uani 1 1 d . . . . .
O1 O -0.1647(13) 0.2663(13) 1.2559(9) 0.040(4) Uani 1 1 d . . . . .
N3 N 0.4175(17) 0.8084(15) 1.0485(9) 0.034(4) Uani 1 1 d . . . . .
N1 N 0.4670(15) 0.4474(15) 0.6718(10) 0.032(4) Uani 1 1 d . . . . .
N6 N 1.3684(14) -0.0396(14) 0.1737(10) 0.029(4) Uani 1 1 d . . . . .
C33 C 1.2769(18) -0.0083(16) 0.3269(11) 0.028(5) Uani 1 1 d . . . . .
C30 C 1.2836(19) 0.0020(16) 0.5340(11) 0.028(5) Uani 1 1 d . . . . .
C31 C 1.2386(17) 0.0157(15) 0.4067(11) 0.026(5) Uani 1 1 d . . . . .
C5 C 1.3212(19) -0.0190(18) 0.4602(12) 0.032(5) Uani 1 1 d . . . . .
H5 H 1.404713 -0.057796 0.444988 0.038 Uiso 1 1 calc R . . . .
N2 N 0.3480(16) 0.5554(13) 0.9289(10) 0.030(4) Uani 1 1 d . . . . .
Cl5 Cl 0.9345(19) 0.0391(15) 0.9093(16) 0.219(10) Uani 1 1 d . . . . .
N32 N 1.1229(16) 0.0773(14) 0.4226(10) 0.031(4) Uani 1 1 d . . . . .
C36 C 1.4225(19) -0.1039(16) 0.2341(13) 0.034(5) Uani 1 1 d . . . . .
H36 H 1.493833 -0.166009 0.226188 0.041 Uiso 1 1 calc R . . . .
C8 C 0.1798(17) 0.4548(16) 1.0358(11) 0.031(5) Uani 1 1 d . . . . .
C11 C 0.3497(18) 0.6478(16) 1.0179(11) 0.027(5) Uani 1 1 d . . . . .
C41 C 1.5035(16) -0.1287(16) 0.7194(12) 0.027(3) Uani 1 1 d . . . . .
C21 C 0.0563(18) 0.3274(16) 1.0760(12) 0.029(5) Uani 1 1 d . . . . .
H21 H 0.091290 0.308543 1.026831 0.035 Uiso 1 1 calc R . . . .
C6 C 0.3123(18) 0.4892(19) 0.9078(10) 0.030(5) Uani 1 1 d . . . . .
C29 C 1.1595(19) 0.0616(17) 0.5521(12) 0.034(5) Uani 1 1 d . . . . .
C26 C 0.874(2) 0.213(2) 0.4559(12) 0.036(5) Uani 1 1 d . . . . .
H26 H 0.903498 0.198989 0.404864 0.043 Uiso 1 1 calc R . . . .
C2 C 0.3340(16) 0.4100(16) 0.7926(12) 0.027(3) Uani 1 1 d . . . . .
H2 H 0.275714 0.373955 0.822113 0.033 Uiso 1 1 calc R . . . .
Cl6 Cl 1.088(2) 0.165(2) 0.7831(10) 0.286(16) Uani 1 1 d . . . . .
C10 C 0.307(2) 0.5704(19) 1.0005(13) 0.035(4) Uani 1 1 d . . . . .
C28 C 1.0832(18) 0.1011(18) 0.4943(12) 0.028(5) Uani 1 1 d . . . . .
C37 C 1.3847(18) -0.0899(17) 0.3109(11) 0.026(4) Uani 1 1 d . . . . .
H37 H 1.433772 -0.136855 0.351987 0.032 Uiso 1 1 calc R . . . .
C40 C 1.4084(18) -0.0268(16) 0.7125(13) 0.032(5) Uani 1 1 d . . . . .
H40 H 1.389822 0.012101 0.751581 0.038 Uiso 1 1 calc R . . . .
C19 C -0.082(2) 0.308(2) 1.1983(11) 0.036(5) Uani 1 1 d . . . . .
C42 C 1.5326(16) -0.1839(16) 0.6632(12) 0.022(4) Uani 1 1 d . . . . .
H42 H 1.600287 -0.252386 0.665940 0.027 Uiso 1 1 calc R . . . .
C27 C 0.7541(19) 0.2786(19) 0.4744(12) 0.035(5) Uani 1 1 d . . . . .
H27 H 0.700582 0.304964 0.436401 0.042 Uiso 1 1 calc R . . . .
C16 C 0.0896(19) 0.4066(15) 1.0917(11) 0.027(5) Uani 1 1 d . . . . .
C38 C 1.3641(16) -0.0395(16) 0.5939(11) 0.023(4) Uani 1 1 d . . . . .
C7 C 0.2292(18) 0.4375(16) 0.9585(10) 0.025(4) Uani 1 1 d . . . . .
H7 H 0.205414 0.390770 0.941458 0.030 Uiso 1 1 calc R . . . .
C43 C 1.4638(18) -0.1406(15) 0.6017(11) 0.026(5) Uani 1 1 d . . . . .
H43 H 1.485197 -0.181180 0.563291 0.032 Uiso 1 1 calc R . . . .
C39 C 1.338(2) 0.0219(17) 0.6502(12) 0.032(3) Uani 1 1 d . . . . .
H39 H 1.274383 0.093488 0.645791 0.038 Uiso 1 1 calc R . . . .
C1 C 0.388(2) 0.3982(19) 0.7195(12) 0.037(5) Uani 1 1 d . . . . .
H1 H 0.368911 0.350644 0.700494 0.044 Uiso 1 1 calc R . . . .
C34 C 1.2115(18) 0.061(2) 0.2644(11) 0.036(6) Uani 1 1 d . . . . .
H34 H 1.136100 0.118898 0.272125 0.043 Uiso 1 1 calc R . . . .
C25 C 0.9508(16) 0.1687(15) 0.5133(11) 0.022(4) Uani 1 1 d . . . . .
C9 C 0.2250(19) 0.5219(19) 1.0556(12) 0.034(4) Uani 1 1 d . . . . .
H9 H 0.199084 0.534050 1.107264 0.040 Uiso 1 1 calc R . . . .
C44 C 1.662(2) -0.265(2) 0.7899(15) 0.045(6) Uani 1 1 d . . . . .
H44A H 1.721044 -0.256443 0.740657 0.068 Uiso 1 1 calc GR . . . .
H44B H 1.637233 -0.329909 0.797382 0.068 Uiso 1 1 calc GR . . . .
H44C H 1.699902 -0.279741 0.836106 0.068 Uiso 1 1 calc GR . . . .
C46 C 0.899(3) 0.514(3) 0.6087(15) 0.066(8) Uani 1 1 d . . . . .
H46 H 0.864121 0.508700 0.566439 0.079 Uiso 1 1 calc R . . . .
C13 C 0.369(2) 0.735(2) 1.1063(13) 0.038(5) Uani 1 1 d . . . . .
H13 H 0.355444 0.740219 1.159384 0.046 Uiso 1 1 calc R . . . .
C0AA C 0.497(2) 0.506(2) 0.7037(13) 0.041(6) Uani 1 1 d . . . . .
H0AA H 0.559900 0.536066 0.673460 0.049 Uiso 1 1 calc R . . . .
C20 C -0.023(2) 0.2770(19) 1.1276(13) 0.042(6) Uani 1 1 d . . . . .
H20 H -0.038556 0.220516 1.115893 0.050 Uiso 1 1 calc R . . . .
C23 C 0.785(2) 0.2670(18) 0.5961(13) 0.035(4) Uani 1 1 d . . . . .
H23 H 0.753711 0.284698 0.645913 0.042 Uiso 1 1 calc R . . . .
C17 C 0.0338(19) 0.4339(19) 1.1632(12) 0.036(5) Uani 1 1 d . . . . .
H17 H 0.053672 0.486911 1.175961 0.043 Uiso 1 1 calc R . . . .
C35 C 1.261(2) 0.0409(16) 0.1886(12) 0.032(3) Uani 1 1 d . . . . .
H35 H 1.215537 0.086990 0.145372 0.038 Uiso 1 1 calc R . . . .
C3 C 0.3615(17) 0.4738(17) 0.8256(12) 0.028(5) Uani 1 1 d . . . . .
C24 C 0.905(2) 0.2028(19) 0.5842(11) 0.034(4) Uani 1 1 d . . . . .
H24 H 0.956757 0.181815 0.622637 0.040 Uiso 1 1 calc R . . . .
C15 C 0.415(2) 0.716(2) 0.9613(14) 0.050(7) Uani 1 1 d . . . . .
H15 H 0.441335 0.707015 0.908599 0.060 Uiso 1 1 calc R . . . .
C22 C -0.206(2) 0.193(2) 1.2360(14) 0.053(7) Uani 1 1 d . . . . .
H22A H -0.230442 0.229273 1.182223 0.080 Uiso 1 1 calc GR . . . .
H22B H -0.276260 0.179406 1.275510 0.080 Uiso 1 1 calc GR . . . .
H22C H -0.140752 0.119645 1.236756 0.080 Uiso 1 1 calc GR . . . .
C14 C 0.440(2) 0.790(2) 0.9779(13) 0.049(7) Uani 1 1 d . . . . .
H14 H 0.479713 0.835962 0.934547 0.058 Uiso 1 1 calc R . . . .
C18 C -0.048(2) 0.387(2) 1.2154(12) 0.047(6) Uani 1 1 d . . . . .
H18 H -0.083669 0.407390 1.264163 0.056 Uiso 1 1 calc R . . . .
C4 C 0.446(2) 0.527(2) 0.7759(11) 0.042(6) Uani 1 1 d . . . . .
H4 H 0.465839 0.576678 0.792510 0.050 Uiso 1 1 calc R . . . .
C12 C 0.335(2) 0.6546(19) 1.0983(12) 0.042(6) Uani 1 1 d . . . . .
H12 H 0.304137 0.604586 1.143750 0.050 Uiso 1 1 calc R . . . .
C45 C 1.043(3) 0.120(4) 0.886(2) 0.112(16) Uani 1 1 d . . . . .
H45 H 1.116363 0.067904 0.912920 0.135 Uiso 1 1 calc R . . . .

loop_
_atom_site_aniso_label
_atom_site_aniso_U_11
_atom_site_aniso_U_22
_atom_site_aniso_U_33
_atom_site_aniso_U_23
_atom_site_aniso_U_13
_atom_site_aniso_U_12
I001 0.0368(8) 0.0331(8) 0.0324(7) -0.0113(6) 0.0000(6) -0.0096(7)
I002 0.0354(8) 0.0325(8) 0.0328(7) -0.0051(6) -0.0050(6) -0.0054(7)
Cu03 0.0287(14) 0.0300(14) 0.0298(13) -0.0073(11) -0.0043(11) 0.0004(12)
Cu04 0.0403(15) 0.0286(13) 0.0259(12) -0.0078(10) -0.0020(11) -0.0139(12)
Cl1 0.081(5) 0.109(6) 0.042(4) -0.023(4) 0.010(3) -0.055(5)
Cl3 0.066(5) 0.111(7) 0.055(4) -0.014(4) -0.006(4) 0.008(5)
Cl2 0.084(6) 0.081(6) 0.108(7) -0.024(5) 0.002(5) -0.039(5)
Cl4 0.105(7) 0.113(8) 0.131(9) -0.067(7) -0.036(7) -0.003(6)
O2 0.049(10) 0.037(9) 0.043(9) -0.013(7) -0.013(7) -0.012(8)
N4 0.006(8) 0.025(8) 0.038(9) -0.007(7) -0.001(7) 0.000(7)
O1 0.029(8) 0.042(9) 0.037(8) 0.000(7) -0.004(7) -0.009(7)
N3 0.049(12) 0.044(10) 0.027(9) -0.011(8) 0.006(8) -0.040(10)
N1 0.023(9) 0.032(9) 0.029(9) -0.010(8) 0.005(8) -0.002(8)
N6 0.023(9) 0.029(9) 0.027(9) -0.013(7) -0.007(7) 0.005(8)
C33 0.029(12) 0.022(10) 0.027(10) -0.001(8) -0.003(9) -0.009(10)
C30 0.032(12) 0.019(10) 0.026(10) -0.007(8) 0.000(9) -0.007(9)
C31 0.018(11) 0.014(9) 0.021(9) 0.005(7) 0.002(8) 0.007(8)
C5 0.029(12) 0.033(11) 0.029(11) -0.014(9) 0.008(9) -0.011(10)
N2 0.046(11) 0.012(8) 0.035(10) -0.006(7) -0.014(8) -0.010(8)
Cl5 0.195(16) 0.129(12) 0.37(3) -0.091(17) -0.138(19) -0.012(12)
N32 0.036(11) 0.025(9) 0.030(9) -0.009(7) -0.003(8) -0.009(8)
C36 0.025(12) 0.014(10) 0.056(14) -0.013(10) 0.006(11) -0.004(9)
C8 0.019(11) 0.023(11) 0.021(10) 0.003(8) 0.002(8) 0.010(9)
C11 0.034(12) 0.022(10) 0.034(11) -0.010(8) 0.009(9) -0.023(9)
C41 0.009(7) 0.027(8) 0.046(9) -0.010(7) 0.000(6) -0.010(6)
C21 0.028(11) 0.020(10) 0.030(11) -0.013(9) 0.000(9) 0.002(9)
C6 0.024(11) 0.041(12) 0.012(9) -0.003(8) 0.000(8) -0.002(10)
C29 0.029(12) 0.028(11) 0.035(11) -0.004(9) 0.001(9) -0.009(10)
C26 0.042(14) 0.052(14) 0.016(10) -0.007(9) -0.002(9) -0.021(12)
C2 0.009(7) 0.027(8) 0.046(9) -0.010(7) 0.000(6) -0.010(6)
Cl6 0.243(19) 0.35(3) 0.139(13) -0.135(18) -0.098(13) 0.13(2)
C10 0.043(10) 0.037(9) 0.037(9) -0.011(7) -0.007(7) -0.025(8)
C28 0.019(11) 0.035(12) 0.032(11) -0.011(9) 0.000(9) -0.011(9)
C37 0.029(12) 0.030(11) 0.021(9) 0.001(8) -0.005(8) -0.017(10)
C40 0.031(12) 0.017(10) 0.046(12) -0.009(9) 0.001(10) -0.012(9)
C19 0.042(13) 0.055(14) 0.013(9) -0.010(9) -0.006(9) -0.018(12)
C42 0.006(9) 0.021(10) 0.038(11) -0.013(9) -0.006(8) 0.003(8)
C27 0.022(12) 0.050(14) 0.030(11) -0.021(10) 0.000(9) -0.003(11)
C16 0.041(13) 0.010(9) 0.024(10) 0.001(7) -0.004(9) -0.008(9)
C38 0.020(10) 0.022(10) 0.027(10) -0.004(8) 0.000(8) -0.013(9)
C7 0.036(12) 0.025(10) 0.018(9) -0.015(8) 0.003(8) -0.010(9)
C43 0.030(11) 0.013(9) 0.025(10) 0.000(7) -0.003(8) -0.001(9)
C39 0.042(9) 0.019(7) 0.035(8) -0.002(6) -0.013(7) -0.009(7)
C1 0.051(15) 0.043(13) 0.036(12) -0.019(10) -0.002(10) -0.032(12)
C34 0.014(10) 0.057(14) 0.021(10) -0.020(10) 0.001(8) 0.009(10)
C25 0.014(10) 0.019(10) 0.033(10) -0.007(8) -0.003(8) -0.005(8)
C9 0.034(9) 0.048(9) 0.019(7) -0.006(6) 0.003(6) -0.020(8)
C44 0.048(15) 0.043(14) 0.055(15) -0.006(11) -0.015(12) -0.030(13)
C46 0.063(19) 0.09(2) 0.040(14) -0.015(14) -0.013(13) -0.021(17)
C13 0.036(13) 0.059(15) 0.035(12) -0.011(11) 0.000(10) -0.036(12)
C0AA 0.042(14) 0.054(15) 0.036(12) -0.015(11) -0.009(10) -0.022(12)
C20 0.056(16) 0.034(12) 0.041(13) -0.011(10) -0.023(11) -0.010(12)
C23 0.043(10) 0.037(9) 0.037(9) -0.011(7) -0.007(7) -0.025(8)
C17 0.032(12) 0.042(13) 0.032(11) -0.009(10) 0.002(9) -0.017(11)
C35 0.042(9) 0.019(7) 0.035(8) -0.002(6) -0.013(7) -0.009(7)
C3 0.014(10) 0.027(11) 0.035(11) -0.001(9) -0.005(9) -0.005(9)
C24 0.034(9) 0.048(9) 0.019(7) -0.006(6) 0.003(6) -0.020(8)
C15 0.075(19) 0.052(15) 0.036(13) -0.021(12) -0.002(12) -0.031(14)
C22 0.055(16) 0.055(16) 0.049(15) 0.006(12) 0.004(12) -0.044(14)
C14 0.079(19) 0.056(15) 0.033(12) -0.026(11) 0.019(12) -0.051(15)
C18 0.045(15) 0.072(17) 0.018(11) -0.012(11) 0.000(10) -0.018(13)
C4 0.060(16) 0.059(15) 0.010(9) 0.004(9) -0.003(10) -0.037(13)
C12 0.062(16) 0.041(13) 0.023(11) -0.008(10) 0.006(10) -0.027(12)
C45 0.035(16) 0.19(4) 0.11(3) -0.08(3) -0.034(18) 0.01(2)

loop_
_atom_type_symbol
_atom_type_description
_atom_type_scat_dispersion_real
_atom_type_scat_dispersion_imag
_atom_type_scat_source
C C 0.0033 0.0016 'International Tables Vol C Tables 4.2.6.8 and 6.1.1.4'
H H 0.0000 0.0000 'International Tables Vol C Tables 4.2.6.8 and 6.1.1.4'
Cl Cl 0.1484 0.1585 'International Tables Vol C Tables 4.2.6.8 and 6.1.1.4'
Cu Cu 0.3201 1.2651 'International Tables Vol C Tables 4.2.6.8 and 6.1.1.4'
I I -0.4742 1.8119 'International Tables Vol C Tables 4.2.6.8 and 6.1.1.4'
N N 0.0061 0.0033 'International Tables Vol C Tables 4.2.6.8 and 6.1.1.4'
O O 0.0106 0.0060 'International Tables Vol C Tables 4.2.6.8 and 6.1.1.4'

loop_
_geom_angle_atom_site_label_1
_geom_angle_atom_site_label_2
_geom_angle_atom_site_label_3
_geom_angle
_geom_angle_site_symmetry_1
_geom_angle_site_symmetry_3
_geom_angle_publ_flag
Cu03 I001 Cu03 56.21(10) . 2_666 ?
Cu04 I002 Cu04 59.54(10) . 2_855 ?
I001 Cu03 I001 123.79(10) . 2_666 ?
Cu03 Cu03 I001 64.05(12) 2_666 . ?
Cu03 Cu03 I001 59.74(11) 2_666 2_666 ?
N4 Cu03 I001 107.1(5) . . ?
N4 Cu03 I001 97.9(5) . 2_666 ?
N4 Cu03 Cu03 117.1(5) . 2_666 ?
N1 Cu03 I001 102.3(5) . 2_666 ?
N1 Cu03 I001 104.8(5) . . ?
N1 Cu03 Cu03 119.8(5) . 2_666 ?
N1 Cu03 N4 122.4(7) . . ?
I002 Cu04 I002 120.46(10) . 2_855 ?
Cu04 Cu04 I002 60.44(10) 2_855 . ?
Cu04 Cu04 I002 60.02(11) 2_855 2_855 ?
N3 Cu04 I002 105.5(5) 1_644 2_855 ?
N3 Cu04 I002 100.5(5) 1_644 . ?
N3 Cu04 Cu04 116.8(4) 1_644 2_855 ?
N6 Cu04 I002 111.7(5) . . ?
N6 Cu04 I002 107.3(5) . 2_855 ?
N6 Cu04 Cu04 132.2(5) . 2_855 ?
N6 Cu04 N3 111.0(7) . 1_644 ?
C41 O2 C44 117.1(16) . . ?
C27 N4 Cu03 122.5(13) . . ?
C23 N4 Cu03 118.5(13) . . ?
C23 N4 C27 118.1(16) . . ?
C19 O1 C22 115.6(16) . . ?
C13 N3 Cu04 125.7(13) . 1_466 ?
C14 N3 Cu04 122.3(14) . 1_466 ?
C14 N3 C13 111.9(17) . . ?
C1 N1 Cu03 123.1(15) . . ?
C1 N1 C0AA 114.7(17) . . ?
C0AA N1 Cu03 122.0(15) . . ?
C36 N6 Cu04 121.2(13) . . ?
C36 N6 C35 116.1(16) . . ?
C35 N6 Cu04 122.6(13) . . ?
C37 C33 C31 121.0(18) . . ?
C37 C33 C34 117.8(17) . . ?
C34 C33 C31 120.7(17) . . ?
C5 C30 C29 116.4(18) . . ?
C5 C30 C38 123.4(17) . . ?
C29 C30 C38 120.1(17) . . ?
C5 C31 C33 122.4(16) . . ?
N32 C31 C33 115.9(17) . . ?
N32 C31 C5 121.6(17) . . ?
C30 C5 C31 121.4(18) . . ?
C30 C5 H5 119.3 . . ?
C31 C5 H5 119.3 . . ?
C10 N2 C6 119.4(17) . . ?
C31 N32 C28 118.4(17) . . ?
N6 C36 H36 117.6 . . ?
N6 C36 C37 124.7(18) . . ?
C37 C36 H36 117.6 . . ?
C7 C8 C16 123.6(19) . . ?
C9 C8 C16 121.5(17) . . ?
C9 C8 C7 115.0(17) . . ?
C15 C11 C10 125.1(18) . . ?
C15 C11 C12 112.2(18) . . ?
C12 C11 C10 122.5(17) . . ?
O2 C41 C40 115.6(18) . . ?
O2 C41 C42 125.1(17) . . ?
C42 C41 C40 119(2) . . ?
C16 C21 H21 118.3 . . ?
C20 C21 H21 118.3 . . ?
C20 C21 C16 123.3(18) . . ?
N2 C6 C7 122.1(16) . . ?
N2 C6 C3 117.9(18) . . ?
C7 C6 C3 120.0(18) . . ?
C28 C29 C30 119.6(18) . . ?
C27 C26 H26 120.6 . . ?
C25 C26 H26 120.6 . . ?
C25 C26 C27 118.8(17) . . ?
C1 C2 H2 119.6 . . ?
C1 C2 C3 120.8(18) . . ?
C3 C2 H2 119.6 . . ?
N2 C10 C11 115.4(17) . . ?
N2 C10 C9 122.9(18) . . ?
C9 C10 C11 121.6(18) . . ?
N32 C28 C29 122.3(18) . . ?
N32 C28 C25 118.5(17) . . ?
C29 C28 C25 119.2(16) . . ?
C33 C37 C36 119.7(18) . . ?
C33 C37 H37 120.1 . . ?
C36 C37 H37 120.1 . . ?
C41 C40 H40 118.6 . . ?
C41 C40 C39 122.7(19) . . ?
C39 C40 H40 118.6 . . ?
O1 C19 C20 127(2) . . ?
O1 C19 C18 115.5(17) . . ?
C20 C19 C18 117(2) . . ?
C41 C42 H42 120.0 . . ?
C41 C42 C43 120.1(17) . . ?
C43 C42 H42 120.0 . . ?
N4 C27 C26 122.6(19) . . ?
N4 C27 H27 118.7 . . ?
C26 C27 H27 118.7 . . ?
C21 C16 C8 121.2(17) . . ?
C17 C16 C8 122.5(18) . . ?
C17 C16 C21 116.3(18) . . ?
C43 C38 C30 123.4(17) . . ?
C43 C38 C39 117.3(18) . . ?
C39 C38 C30 119.2(17) . . ?
C8 C7 H7 120.0 . . ?
C6 C7 C8 120.0(18) . . ?
C6 C7 H7 120.0 . . ?
C42 C43 C38 122.6(17) . . ?
C42 C43 H43 118.7 . . ?
C38 C43 H43 118.7 . . ?
C40 C39 C38 117.9(18) . . ?
C40 C39 H39 121.1 . . ?
C38 C39 H39 121.1 . . ?
N1 C1 C2 125.1(19) . . ?
N1 C1 H1 117.5 . . ?
C2 C1 H1 117.5 . . ?
C33 C34 H34 121.3 . . ?
C33 C34 C35 117.4(17) . . ?
C35 C34 H34 121.3 . . ?
C26 C25 C28 120.4(17) . . ?
C26 C25 C24 117.6(17) . . ?
C24 C25 C28 121.3(17) . . ?
C8 C9 H9 119.7 . . ?
C10 C9 C8 120.5(18) . . ?
C10 C9 H9 119.7 . . ?
O2 C44 H44A 109.5 . . ?
O2 C44 H44B 109.5 . . ?
O2 C44 H44C 109.5 . . ?
H44A C44 H44B 109.5 . . ?
H44A C44 H44C 109.5 . . ?
H44B C44 H44C 109.5 . . ?
Cl1 C46 H46 108.2 . . ?
Cl3 C46 Cl1 109.2(16) . . ?
Cl3 C46 Cl2 114.1(18) . . ?
Cl3 C46 H46 108.2 . . ?
Cl2 C46 Cl1 108.7(14) . . ?
Cl2 C46 H46 108.2 . . ?
N3 C13 H13 116.0 . . ?
N3 C13 C12 128.0(19) . . ?
C12 C13 H13 116.0 . . ?
N1 C0AA H0AA 117.3 . . ?
N1 C0AA C4 125(2) . . ?
C4 C0AA H0AA 117.3 . . ?
C21 C20 C19 120(2) . . ?
C21 C20 H20 120.1 . . ?
C19 C20 H20 120.1 . . ?
N4 C23 H23 117.8 . . ?
N4 C23 C24 124.5(19) . . ?
C24 C23 H23 117.8 . . ?
C16 C17 H17 119.0 . . ?
C18 C17 C16 122(2) . . ?
C18 C17 H17 119.0 . . ?
N6 C35 C34 123.9(18) . . ?
N6 C35 H35 118.0 . . ?
C34 C35 H35 118.0 . . ?
C2 C3 C6 126.3(18) . . ?
C2 C3 C4 115.2(18) . . ?
C4 C3 C6 118.4(18) . . ?
C25 C24 H24 121.0 . . ?
C23 C24 C25 118.0(19) . . ?
C23 C24 H24 121.0 . . ?
C11 C15 H15 118.7 . . ?
C14 C15 C11 123(2) . . ?
C14 C15 H15 118.7 . . ?
O1 C22 H22A 109.5 . . ?
O1 C22 H22B 109.5 . . ?
O1 C22 H22C 109.5 . . ?
H22A C22 H22B 109.5 . . ?
H22A C22 H22C 109.5 . . ?
H22B C22 H22C 109.5 . . ?
N3 C14 H14 116.6 . . ?
C15 C14 N3 127(2) . . ?
C15 C14 H14 116.6 . . ?
C19 C18 H18 119.5 . . ?
C17 C18 C19 121.0(19) . . ?
C17 C18 H18 119.5 . . ?
C0AA C4 C3 118(2) . . ?
C0AA C4 H4 120.9 . . ?
C3 C4 H4 120.9 . . ?
C11 C12 H12 121.3 . . ?
C13 C12 C11 117.4(19) . . ?
C13 C12 H12 121.3 . . ?
Cl4 C45 Cl5 109.8(18) . . ?
Cl4 C45 Cl6 109(3) . . ?
Cl4 C45 H45 109.1 . . ?
Cl5 C45 H45 109.1 . . ?
Cl6 C45 Cl5 111(2) . . ?
Cl6 C45 H45 109.1 . . ?

loop_
_geom_bond_atom_site_label_1
_geom_bond_atom_site_label_2
_geom_bond_distance
_geom_bond_site_symmetry_2
_geom_bond_publ_flag
I001 Cu03 2.653(3) . ?
I001 Cu03 2.762(3) 2_666 ?
I002 Cu04 2.645(3) . ?
I002 Cu04 2.656(3) 2_855 ?
Cu03 Cu03 2.552(5) 2_666 ?
Cu03 N4 2.050(14) . ?
Cu03 N1 2.012(15) . ?
Cu04 Cu04 2.632(5) 2_855 ?
Cu04 N3 2.038(16) 1_644 ?
Cu04 N6 2.024(15) . ?
Cl1 C46 1.83(3) . ?
Cl3 C46 1.69(3) . ?
Cl2 C46 1.70(3) . ?
Cl4 C45 1.68(4) . ?
O2 C41 1.35(2) . ?
O2 C44 1.40(3) . ?
N4 C27 1.33(2) . ?
N4 C23 1.31(3) . ?
O1 C19 1.37(3) . ?
O1 C22 1.46(3) . ?
N3 C13 1.34(3) . ?
N3 C14 1.32(2) . ?
N1 C1 1.32(3) . ?
N1 C0AA 1.32(3) . ?
N6 C36 1.27(3) . ?
N6 C35 1.35(3) . ?
C33 C31 1.50(3) . ?
C33 C37 1.37(3) . ?
C33 C34 1.38(3) . ?
C30 C5 1.38(2) . ?
C30 C29 1.40(3) . ?
C30 C38 1.46(3) . ?
C31 C5 1.41(3) . ?
C31 N32 1.33(2) . ?
C5 H5 0.9500 . ?
N2 C6 1.33(3) . ?
N2 C10 1.31(2) . ?
Cl5 C45 1.90(5) . ?
N32 C28 1.36(2) . ?
C36 H36 0.9500 . ?
C36 C37 1.39(3) . ?
C8 C16 1.46(3) . ?
C8 C7 1.42(2) . ?
C8 C9 1.40(3) . ?
C11 C10 1.48(3) . ?
C11 C15 1.40(3) . ?
C11 C12 1.44(3) . ?
C41 C40 1.38(3) . ?
C41 C42 1.35(3) . ?
C21 H21 0.9500 . ?
C21 C16 1.41(3) . ?
C21 C20 1.35(3) . ?
C6 C7 1.39(3) . ?
C6 C3 1.50(3) . ?
C29 C28 1.40(3) . ?
C26 H26 0.9500 . ?
C26 C27 1.39(3) . ?
C26 C25 1.39(3) . ?
C2 H2 0.9500 . ?
C2 C1 1.34(3) . ?
C2 C3 1.38(3) . ?
Cl6 C45 1.74(4) . ?
C10 C9 1.38(3) . ?
C28 C25 1.51(3) . ?
C37 H37 0.9500 . ?
C40 H40 0.9500 . ?
C40 C39 1.40(3) . ?
C19 C20 1.40(3) . ?
C19 C18 1.43(3) . ?
C42 H42 0.9500 . ?
C42 C43 1.38(3) . ?
C27 H27 0.9500 . ?
C16 C17 1.39(3) . ?
C38 C43 1.40(3) . ?
C38 C39 1.42(3) . ?
C7 H7 0.9500 . ?
C43 H43 0.9500 . ?
C39 H39 0.9500 . ?
C1 H1 0.9500 . ?
C34 H34 0.9500 . ?
C34 C35 1.41(3) . ?
C25 C24 1.41(2) . ?
C9 H9 0.9500 . ?
C44 H44A 0.9800 . ?
C44 H44B 0.9800 . ?
C44 H44C 0.9800 . ?
C46 H46 1.0000 . ?
C13 H13 0.9500 . ?
C13 C12 1.36(3) . ?
C0AA H0AA 0.9500 . ?
C0AA C4 1.36(3) . ?
C20 H20 0.9500 . ?
C23 H23 0.9500 . ?
C23 C24 1.37(3) . ?
C17 H17 0.9500 . ?
C17 C18 1.35(3) . ?
C35 H35 0.9500 . ?
C3 C4 1.41(3) . ?
C24 H24 0.9500 . ?
C15 H15 0.9500 . ?
C15 C14 1.30(3) . ?
C22 H22A 0.9800 . ?
C22 H22B 0.9800 . ?
C22 H22C 0.9800 . ?
C14 H14 0.9500 . ?
C18 H18 0.9500 . ?
C4 H4 0.9500 . ?
C12 H12 0.9500 . ?
C45 H45 1.0000 . ?

loop_
_twin_individual_id
_twin_individual_mass_fraction_refined
1 0.546(3)
2 0.454(3)
